data_4032190
loop_
_publ_author_name
'Lv, Leiyang'
'Li, Zhiping'

_publ_section_title
;
 Cycloalkylation of C(sp(3))-H Bond with Neighboring Carboxylic Acid as
 Traceless Activating Group.
;
_journal_issue 5
_journal_name_full 'The Journal of organic chemistry'
_journal_page_first 2689
_journal_page_last 2702
_journal_paper_doi 10.1021/acs.joc.6b03091
_journal_volume 82
_journal_year 2017
_chemical_formula_sum 'C31 H31 N O6 S'
_chemical_formula_weight 545.63
_chemical_name_systematic
; 
 ? 
;
_space_group_IT_number 9
_symmetry_cell_setting monoclinic
_symmetry_space_group_name_Hall 'C -2yc'
_symmetry_space_group_name_H-M 'C 1 c 1'
_atom_sites_solution_hydrogens geom
_atom_sites_solution_primary direct
_atom_sites_solution_secondary difmap
_audit_creation_method SHELXL-97
_cell_angle_alpha 90.00
_cell_angle_beta 105.695(11)
_cell_angle_gamma 90.00
_cell_formula_units_Z 4
_cell_length_a 9.794(2)
_cell_length_b 16.232(2)
_cell_length_c 17.356(3)
_cell_measurement_reflns_used 9938
_cell_measurement_temperature 150(2)
_cell_measurement_theta_max 26.41
_cell_measurement_theta_min 2.51
_cell_volume 2656.3(8)
_computing_cell_refinement 'Bruker SAINT'
_computing_data_collection 'Bruker APEX2'
_computing_data_reduction 'Bruker SAINT'
_computing_molecular_graphics 'Bruker SHELXTL'
_computing_publication_material 'Bruker SHELXTL'
_computing_structure_refinement 'SHELXL-97 (Sheldrick, 2008)'
_computing_structure_solution 'SHELXS-97 (Sheldrick, 2008)'
_diffrn_ambient_temperature 150(2)
_diffrn_measured_fraction_theta_full 0.984
_diffrn_measured_fraction_theta_max 0.984
_diffrn_measurement_device_type 'Bruker APEX-II CCD'
_diffrn_measurement_method '\f and \w scans'
_diffrn_radiation_monochromator graphite
_diffrn_radiation_source 'fine-focus sealed tube'
_diffrn_radiation_type MoK\a
_diffrn_radiation_wavelength 0.71073
_diffrn_reflns_av_R_equivalents 0.0178
_diffrn_reflns_av_sigmaI/netI 0.0224
_diffrn_reflns_limit_h_max 12
_diffrn_reflns_limit_h_min -12
_diffrn_reflns_limit_k_max 20
_diffrn_reflns_limit_k_min -20
_diffrn_reflns_limit_l_max 21
_diffrn_reflns_limit_l_min -21
_diffrn_reflns_number 12846
_diffrn_reflns_theta_full 26.38
_diffrn_reflns_theta_max 26.38
_diffrn_reflns_theta_min 2.44
_exptl_absorpt_coefficient_mu 0.169
_exptl_absorpt_correction_T_max 0.9702
_exptl_absorpt_correction_T_min 0.9590
_exptl_absorpt_correction_type multi-scan
_exptl_absorpt_process_details sadabs
_exptl_crystal_colour colourless
_exptl_crystal_density_diffrn 1.364
_exptl_crystal_density_method 'not measured'
_exptl_crystal_description Block
_exptl_crystal_F_000 1152
_exptl_crystal_size_max 0.25
_exptl_crystal_size_mid 0.25
_exptl_crystal_size_min 0.18
_refine_diff_density_max 0.210
_refine_diff_density_min -0.241
_refine_diff_density_rms 0.033
_refine_ls_abs_structure_details 'Flack H D (1983), Acta Cryst. A39, 876-881'
_refine_ls_abs_structure_Flack 0.04(4)
_refine_ls_extinction_method none
_refine_ls_goodness_of_fit_ref 1.034
_refine_ls_hydrogen_treatment constr
_refine_ls_matrix_type full
_refine_ls_number_parameters 354
_refine_ls_number_reflns 5005
_refine_ls_number_restraints 2
_refine_ls_restrained_S_all 1.034
_refine_ls_R_factor_all 0.0257
_refine_ls_R_factor_gt 0.0251
_refine_ls_shift/su_max 0.002
_refine_ls_shift/su_mean 0.000
_refine_ls_structure_factor_coef Fsqd
_refine_ls_weighting_details 'calc w=1/[\s^2^(Fo^2^)+(0.0453P)^2^+0.6795P] where P=(Fo^2^+2Fc^2^)/3'
_refine_ls_weighting_scheme calc
_refine_ls_wR_factor_gt 0.0681
_refine_ls_wR_factor_ref 0.0686
_reflns_number_gt 4918
_reflns_number_total 5005
_reflns_threshold_expression >2sigma(I)
_cod_data_source_file jo6b03091_si_002.cif
_cod_data_source_block zzy
_cod_depositor_comments
;
The following automatic conversions were performed:

'_symmetry_cell_setting' value 'Monoclinic' changed to 'monoclinic'
according to
/home/data/users/saulius/crontab/automatic-downloads/rss-feeds/ACS/lib/dictionaries/cif_core.dic
dictionary named 'cif_core.dic' version 2.4.2 from 2011-04-26.

Automatic conversion script
Id: cif_fix_values 4973 2017-02-22 13:04:09Z antanas 

 Adding full bibliography for 4032190--4032191.cif.
;
_cod_original_sg_symbol_H-M Cc
_cod_database_code 4032190

loop_
_symmetry_equiv_pos_as_xyz
'x, y, z'
'x, -y, z+1/2'
'x+1/2, y+1/2, z'
'x+1/2, -y+1/2, z+1/2'

loop_
_atom_site_label
_atom_site_type_symbol
_atom_site_fract_x
_atom_site_fract_y
_atom_site_fract_z
_atom_site_U_iso_or_equiv
_atom_site_adp_type
_atom_site_occupancy
_atom_site_symmetry_multiplicity
_atom_site_calc_flag
_atom_site_refinement_flags
S1 S 0.43247(3) 0.63391(2) 0.26528(2) 0.01989(8) Uani 1 1 d .
O1 O 0.78781(12) 0.22213(6) 0.60225(7) 0.0283(2) Uani 1 1 d .
O2 O 0.86443(10) 0.50844(6) 0.48968(6) 0.0213(2) Uani 1 1 d .
O3 O 0.36373(11) 0.44780(7) 0.42369(7) 0.0287(2) Uani 1 1 d .
O4 O 0.47011(11) 0.52975(6) 0.52632(6) 0.0230(2) Uani 1 1 d .
O5 O 0.50012(12) 0.70025(7) 0.23556(7) 0.0287(2) Uani 1 1 d .
O6 O 0.39609(12) 0.56129(7) 0.21657(6) 0.0279(2) Uani 1 1 d .
N1 N 0.53346(12) 0.60052(7) 0.35305(7) 0.0185(2) Uani 1 1 d .
C1 C -0.12433(19) 0.75361(13) 0.31602(13) 0.0413(4) Uani 1 1 d .
H1A H -0.1974 0.7475 0.2651 0.062 Uiso 1 1 calc R
H1B H -0.1178 0.8116 0.3325 0.062 Uiso 1 1 calc R
H1C H -0.1494 0.7199 0.3570 0.062 Uiso 1 1 calc R
C2 C 0.01718(17) 0.72552(10) 0.30594(10) 0.0292(3) Uani 1 1 d .
C3 C 0.09167(18) 0.77330(10) 0.26363(10) 0.0302(3) Uani 1 1 d .
H3 H 0.0528 0.8243 0.2412 0.036 Uiso 1 1 calc R
C4 C 0.22159(17) 0.74758(10) 0.25377(10) 0.0268(3) Uani 1 1 d .
H4 H 0.2716 0.7809 0.2255 0.032 Uiso 1 1 calc R
C5 C 0.27699(14) 0.67224(9) 0.28606(9) 0.0203(3) Uani 1 1 d .
C6 C 0.58400(16) 0.51368(9) 0.35546(9) 0.0214(3) Uani 1 1 d .
H6A H 0.6731 0.5112 0.3390 0.026 Uiso 1 1 calc R
H6B H 0.5120 0.4793 0.3182 0.026 Uiso 1 1 calc R
C7 C 0.60916(15) 0.48194(8) 0.44046(8) 0.0180(3) Uani 1 1 d .
C8 C 0.72337(14) 0.53527(8) 0.49365(8) 0.0175(3) Uani 1 1 d .
C9 C 0.81316(14) 0.48313(8) 0.55773(8) 0.0183(3) Uani 1 1 d .
C10 C 0.89869(14) 0.51295(8) 0.63748(9) 0.0198(3) Uani 1 1 d .
C11 C 1.04313(16) 0.52897(10) 0.64951(10) 0.0291(3) Uani 1 1 d .
H11 H 1.0863 0.5184 0.6076 0.035 Uiso 1 1 calc R
C12 C 1.12365(18) 0.55983(11) 0.72127(12) 0.0364(4) Uani 1 1 d .
H12 H 1.2214 0.5713 0.7285 0.044 Uiso 1 1 calc R
C13 C 1.0616(2) 0.57411(10) 0.78313(11) 0.0370(4) Uani 1 1 d .
H13 H 1.1172 0.5951 0.8328 0.044 Uiso 1 1 calc R
C14 C 0.07591(17) 0.65120(11) 0.33788(10) 0.0303(3) Uani 1 1 d .
H14 H 0.0271 0.6184 0.3672 0.036 Uiso 1 1 calc R
C15 C 0.20504(17) 0.62327(10) 0.32802(10) 0.0269(3) Uani 1 1 d .
H15 H 0.2431 0.5718 0.3496 0.032 Uiso 1 1 calc R
C16 C 0.76486(14) 0.39241(9) 0.54370(9) 0.0191(3) Uani 1 1 d .
C17 C 0.89820(15) 0.33844(9) 0.55415(10) 0.0242(3) Uani 1 1 d .
H17A H 0.9477 0.3543 0.5136 0.029 Uiso 1 1 calc R
H17B H 0.9636 0.3484 0.6078 0.029 Uiso 1 1 calc R
C18 C 0.86096(17) 0.24743(9) 0.54521(11) 0.0280(3) Uani 1 1 d .
H18A H 0.8004 0.2368 0.4904 0.034 Uiso 1 1 calc R
H18B H 0.9489 0.2147 0.5529 0.034 Uiso 1 1 calc R
C19 C 0.65755(17) 0.26650(9) 0.59158(10) 0.0258(3) Uani 1 1 d .
H19A H 0.6084 0.2468 0.6310 0.031 Uiso 1 1 calc R
H19B H 0.5952 0.2555 0.5373 0.031 Uiso 1 1 calc R
C20 C 0.68326(15) 0.35943(8) 0.60210(9) 0.0212(3) Uani 1 1 d .
H20A H 0.7384 0.3710 0.6578 0.025 Uiso 1 1 calc R
H20B H 0.5911 0.3883 0.5923 0.025 Uiso 1 1 calc R
C21 C 0.67048(16) 0.39369(8) 0.45531(9) 0.0212(3) Uani 1 1 d .
H21A H 0.7280 0.3808 0.4179 0.025 Uiso 1 1 calc R
H21B H 0.5931 0.3527 0.4477 0.025 Uiso 1 1 calc R
C22 C 0.9185(2) 0.55780(10) 0.77256(11) 0.0321(4) Uani 1 1 d .
H22 H 0.8765 0.5675 0.8151 0.039 Uiso 1 1 calc R
C23 C 0.83615(17) 0.52726(9) 0.69963(10) 0.0246(3) Uani 1 1 d .
H23 H 0.7382 0.5163 0.6923 0.030 Uiso 1 1 calc R
C24 C 0.70002(14) 0.62558(8) 0.48581(9) 0.0177(3) Uani 1 1 d .
C25 C 0.60610(14) 0.65670(9) 0.41483(8) 0.0167(3) Uani 1 1 d .
C26 C 0.58636(15) 0.74209(9) 0.40686(9) 0.0203(3) Uani 1 1 d .
H26 H 0.5207 0.7639 0.3606 0.024 Uiso 1 1 calc R
C27 C 0.66173(16) 0.79515(9) 0.46579(9) 0.0209(3) Uani 1 1 d .
H27 H 0.6479 0.8529 0.4591 0.025 Uiso 1 1 calc R
C28 C 0.75717(16) 0.76506(9) 0.53452(9) 0.0235(3) Uani 1 1 d .
H28 H 0.8094 0.8017 0.5743 0.028 Uiso 1 1 calc R
C29 C 0.77467(15) 0.68075(9) 0.54387(9) 0.0220(3) Uani 1 1 d .
H29 H 0.8391 0.6598 0.5910 0.026 Uiso 1 1 calc R
C30 C 0.46682(15) 0.48450(8) 0.46172(8) 0.0186(3) Uani 1 1 d .
C31 C 0.33705(17) 0.53167(10) 0.54898(10) 0.0272(3) Uani 1 1 d .
H31A H 0.2602 0.5497 0.5032 0.041 Uiso 1 1 calc R
H31B H 0.3457 0.5702 0.5935 0.041 Uiso 1 1 calc R
H31C H 0.3159 0.4764 0.5655 0.041 Uiso 1 1 calc R

loop_
_atom_site_aniso_label
_atom_site_aniso_U_11
_atom_site_aniso_U_22
_atom_site_aniso_U_33
_atom_site_aniso_U_23
_atom_site_aniso_U_13
_atom_site_aniso_U_12
S1 0.02017(16) 0.02680(17) 0.01243(16) -0.00034(13) 0.00395(12) -0.00116(13)
O1 0.0311(6) 0.0210(5) 0.0363(7) 0.0022(4) 0.0153(5) 0.0062(4)
O2 0.0176(5) 0.0252(5) 0.0231(5) -0.0005(4) 0.0092(4) 0.0017(4)
O3 0.0222(5) 0.0329(6) 0.0287(6) -0.0027(5) 0.0029(5) -0.0083(5)
O4 0.0228(5) 0.0230(5) 0.0260(6) -0.0044(4) 0.0115(4) -0.0005(4)
O5 0.0292(6) 0.0376(6) 0.0210(6) 0.0067(4) 0.0099(5) -0.0029(5)
O6 0.0307(6) 0.0347(6) 0.0160(6) -0.0071(4) 0.0025(4) 0.0012(5)
N1 0.0203(6) 0.0206(6) 0.0131(6) -0.0008(4) 0.0021(4) 0.0000(4)
C1 0.0259(9) 0.0477(10) 0.0491(12) -0.0133(9) 0.0082(8) 0.0056(8)
C2 0.0208(7) 0.0351(8) 0.0282(9) -0.0121(7) 0.0007(6) -0.0008(6)
C3 0.0306(8) 0.0247(7) 0.0315(9) -0.0008(6) 0.0021(7) 0.0058(6)
C4 0.0283(8) 0.0257(7) 0.0242(8) 0.0005(6) 0.0036(6) -0.0016(6)
C5 0.0168(6) 0.0249(7) 0.0176(7) -0.0017(5) 0.0020(5) -0.0009(5)
C6 0.0244(7) 0.0226(7) 0.0178(7) -0.0044(5) 0.0066(6) 0.0008(5)
C7 0.0187(6) 0.0189(6) 0.0158(7) -0.0041(5) 0.0035(5) -0.0004(5)
C8 0.0151(6) 0.0204(6) 0.0175(7) -0.0027(5) 0.0050(5) -0.0004(5)
C9 0.0160(6) 0.0216(7) 0.0184(7) -0.0009(5) 0.0067(5) 0.0018(5)
C10 0.0190(7) 0.0165(6) 0.0211(7) 0.0000(5) 0.0008(5) 0.0031(5)
C11 0.0209(7) 0.0294(8) 0.0352(10) -0.0078(6) 0.0043(6) 0.0012(6)
C12 0.0212(8) 0.0358(9) 0.0436(11) -0.0108(8) -0.0062(7) 0.0039(6)
C13 0.0375(10) 0.0312(8) 0.0301(9) -0.0123(7) -0.0116(7) 0.0094(7)
C14 0.0245(8) 0.0336(8) 0.0347(9) -0.0022(7) 0.0112(7) -0.0058(6)
C15 0.0230(7) 0.0273(8) 0.0304(9) 0.0038(6) 0.0071(6) -0.0004(6)
C16 0.0178(6) 0.0184(6) 0.0206(7) -0.0028(5) 0.0041(5) 0.0017(5)
C17 0.0196(7) 0.0230(7) 0.0313(8) 0.0002(6) 0.0090(6) 0.0055(6)
C18 0.0294(8) 0.0221(7) 0.0361(10) -0.0021(6) 0.0150(7) 0.0066(6)
C19 0.0247(7) 0.0227(7) 0.0322(9) -0.0018(6) 0.0114(6) 0.0012(6)
C20 0.0214(7) 0.0209(7) 0.0225(8) -0.0012(5) 0.0082(6) 0.0034(5)
C21 0.0247(7) 0.0187(6) 0.0200(7) -0.0045(5) 0.0057(6) 0.0026(5)
C22 0.0430(10) 0.0283(7) 0.0228(8) -0.0067(6) 0.0052(7) 0.0051(7)
C23 0.0260(7) 0.0230(7) 0.0235(8) -0.0022(6) 0.0044(6) 0.0021(6)
C24 0.0171(7) 0.0183(6) 0.0190(7) -0.0009(5) 0.0071(6) -0.0010(5)
C25 0.0157(6) 0.0206(6) 0.0155(7) -0.0030(5) 0.0070(5) -0.0036(5)
C26 0.0215(7) 0.0219(7) 0.0186(7) 0.0032(5) 0.0072(6) 0.0000(5)
C27 0.0246(7) 0.0179(6) 0.0227(8) 0.0007(5) 0.0105(6) -0.0022(5)
C28 0.0261(8) 0.0219(7) 0.0218(8) -0.0047(6) 0.0053(6) -0.0058(6)
C29 0.0219(7) 0.0233(7) 0.0191(7) -0.0011(5) 0.0025(6) -0.0018(5)
C30 0.0197(7) 0.0162(6) 0.0189(7) 0.0029(5) 0.0037(5) 0.0001(5)
C31 0.0289(8) 0.0263(8) 0.0323(9) 0.0048(6) 0.0183(7) 0.0048(6)

loop_
_atom_type_symbol
_atom_type_description
_atom_type_scat_dispersion_real
_atom_type_scat_dispersion_imag
_atom_type_scat_source
C C 0.0033 0.0016 'International Tables Vol C Tables 4.2.6.8 and 6.1.1.4'
H H 0.0000 0.0000 'International Tables Vol C Tables 4.2.6.8 and 6.1.1.4'
N N 0.0061 0.0033 'International Tables Vol C Tables 4.2.6.8 and 6.1.1.4'
O O 0.0106 0.0060 'International Tables Vol C Tables 4.2.6.8 and 6.1.1.4'
S S 0.1246 0.1234 'International Tables Vol C Tables 4.2.6.8 and 6.1.1.4'

loop_
_geom_angle_atom_site_label_1
_geom_angle_atom_site_label_2
_geom_angle_atom_site_label_3
_geom_angle
O5 S1 O6 118.03(7)
O5 S1 N1 110.84(7)
O6 S1 N1 105.20(6)
O5 S1 C5 108.45(7)
O6 S1 C5 108.54(7)
N1 S1 C5 104.99(6)
C18 O1 C19 111.18(12)
C9 O2 C8 60.79(8)
C30 O4 C31 114.71(12)
C25 N1 C6 118.97(11)
C25 N1 S1 121.74(9)
C6 N1 S1 116.33(9)
C2 C1 H1A 109.5
C2 C1 H1B 109.5
H1A C1 H1B 109.5
C2 C1 H1C 109.5
H1A C1 H1C 109.5
H1B C1 H1C 109.5
C14 C2 C3 118.22(14)
C14 C2 C1 120.66(16)
C3 C2 C1 121.12(16)
C4 C3 C2 121.40(15)
C4 C3 H3 119.3
C2 C3 H3 119.3
C5 C4 C3 118.89(14)
C5 C4 H4 120.6
C3 C4 H4 120.6
C15 C5 C4 120.99(13)
C15 C5 S1 119.41(11)
C4 C5 S1 119.32(11)
N1 C6 C7 108.26(11)
N1 C6 H6A 110.0
C7 C6 H6A 110.0
N1 C6 H6B 110.0
C7 C6 H6B 110.0
H6A C6 H6B 108.4
C8 C7 C6 107.30(11)
C8 C7 C30 113.99(11)
C6 C7 C30 107.75(11)
C8 C7 C21 103.77(11)
C6 C7 C21 115.44(11)
C30 C7 C21 108.75(11)
O2 C8 C9 59.40(8)
O2 C8 C24 114.35(11)
C9 C8 C24 132.70(12)
O2 C8 C7 110.55(11)
C9 C8 C7 108.75(11)
C24 C8 C7 116.00(12)
O2 C9 C8 59.81(8)
O2 C9 C10 115.42(11)
C8 C9 C10 125.54(12)
O2 C9 C16 107.33(11)
C8 C9 C16 109.36(11)
C10 C9 C16 121.77(12)
C23 C10 C11 119.44(14)
C23 C10 C9 121.15(13)
C11 C10 C9 119.39(13)
C12 C11 C10 120.81(15)
C12 C11 H11 119.6
C10 C11 H11 119.6
C11 C12 C13 119.82(16)
C11 C12 H12 120.1
C13 C12 H12 120.1
C12 C13 C22 120.19(16)
C12 C13 H13 119.9
C22 C13 H13 119.9
C2 C14 C15 121.67(15)
C2 C14 H14 119.2
C15 C14 H14 119.2
C5 C15 C14 118.82(14)
C5 C15 H15 120.6
C14 C15 H15 120.6
C17 C16 C9 108.02(11)
C17 C16 C20 107.31(12)
C9 C16 C20 114.65(11)
C17 C16 C21 112.35(12)
C9 C16 C21 102.51(11)
C20 C16 C21 112.02(12)
C18 C17 C16 111.60(12)
C18 C17 H17A 109.3
C16 C17 H17A 109.3
C18 C17 H17B 109.3
C16 C17 H17B 109.3
H17A C17 H17B 108.0
O1 C18 C17 111.09(12)
O1 C18 H18A 109.4
C17 C18 H18A 109.4
O1 C18 H18B 109.4
C17 C18 H18B 109.4
H18A C18 H18B 108.0
O1 C19 C20 111.57(12)
O1 C19 H19A 109.3
C20 C19 H19A 109.3
O1 C19 H19B 109.3
C20 C19 H19B 109.3
H19A C19 H19B 108.0
C19 C20 C16 111.11(11)
C19 C20 H20A 109.4
C16 C20 H20A 109.4
C19 C20 H20B 109.4
C16 C20 H20B 109.4
H20A C20 H20B 108.0
C7 C21 C16 106.00(11)
C7 C21 H21A 110.5
C16 C21 H21A 110.5
C7 C21 H21B 110.5
C16 C21 H21B 110.5
H21A C21 H21B 108.7
C13 C22 C23 120.16(16)
C13 C22 H22 119.9
C23 C22 H22 119.9
C22 C23 C10 119.57(15)
C22 C23 H23 120.2
C10 C23 H23 120.2
C29 C24 C25 119.25(13)
C29 C24 C8 121.94(13)
C25 C24 C8 118.67(12)
C26 C25 C24 118.59(13)
C26 C25 N1 121.71(13)
C24 C25 N1 119.70(12)
C27 C26 C25 120.64(14)
C27 C26 H26 119.7
C25 C26 H26 119.7
C26 C27 C28 120.98(13)
C26 C27 H27 119.5
C28 C27 H27 119.5
C29 C28 C27 118.79(13)
C29 C28 H28 120.6
C27 C28 H28 120.6
C28 C29 C24 121.68(14)
C28 C29 H29 119.2
C24 C29 H29 119.2
O3 C30 O4 124.02(13)
O3 C30 C7 122.41(13)
O4 C30 C7 113.57(12)
O4 C31 H31A 109.5
O4 C31 H31B 109.5
H31A C31 H31B 109.5
O4 C31 H31C 109.5
H31A C31 H31C 109.5
H31B C31 H31C 109.5

loop_
_geom_bond_atom_site_label_1
_geom_bond_atom_site_label_2
_geom_bond_distance
S1 O5 1.4316(11)
S1 O6 1.4381(11)
S1 N1 1.6667(12)
S1 C5 1.7700(15)
O1 C18 1.430(2)
O1 C19 1.4327(18)
O2 C9 1.4617(16)
O2 C8 1.4678(16)
O3 C30 1.2038(18)
O4 C30 1.3336(17)
O4 C31 1.4599(17)
N1 C25 1.4404(17)
N1 C6 1.4909(18)
C1 C2 1.513(2)
C1 H1A 0.9800
C1 H1B 0.9800
C1 H1C 0.9800
C2 C14 1.386(2)
C2 C3 1.401(2)
C3 C4 1.393(2)
C3 H3 0.9500
C4 C5 1.393(2)
C4 H4 0.9500
C5 C15 1.392(2)
C6 C7 1.518(2)
C6 H6A 0.9900
C6 H6B 0.9900
C7 C8 1.5147(18)
C7 C30 1.5361(19)
C7 C21 1.5478(19)
C8 C9 1.4823(19)
C8 C24 1.4842(18)
C9 C10 1.491(2)
C9 C16 1.5457(19)
C10 C23 1.397(2)
C10 C11 1.397(2)
C11 C12 1.376(2)
C11 H11 0.9500
C12 C13 1.389(3)
C12 H12 0.9500
C13 C22 1.389(3)
C13 H13 0.9500
C14 C15 1.397(2)
C14 H14 0.9500
C15 H15 0.9500
C16 C17 1.5420(19)
C16 C20 1.5462(19)
C16 C21 1.562(2)
C17 C18 1.519(2)
C17 H17A 0.9900
C17 H17B 0.9900
C18 H18A 0.9900
C18 H18B 0.9900
C19 C20 1.5320(19)
C19 H19A 0.9900
C19 H19B 0.9900
C20 H20A 0.9900
C20 H20B 0.9900
C21 H21A 0.9900
C21 H21B 0.9900
C22 C23 1.395(2)
C22 H22 0.9500
C23 H23 0.9500
C24 C29 1.398(2)
C24 C25 1.416(2)
C25 C26 1.401(2)
C26 C27 1.387(2)
C26 H26 0.9500
C27 C28 1.390(2)
C27 H27 0.9500
C28 C29 1.383(2)
C28 H28 0.9500
C29 H29 0.9500
C31 H31A 0.9800
C31 H31B 0.9800
C31 H31C 0.9800

loop_
_geom_torsion_atom_site_label_1
_geom_torsion_atom_site_label_2
_geom_torsion_atom_site_label_3
_geom_torsion_atom_site_label_4
_geom_torsion
O5 S1 N1 C25 43.26(12)
O6 S1 N1 C25 171.92(10)
C5 S1 N1 C25 -73.64(11)
O5 S1 N1 C6 -117.05(10)
O6 S1 N1 C6 11.60(11)
C5 S1 N1 C6 126.04(10)
C14 C2 C3 C4 -0.2(2)
C1 C2 C3 C4 -179.65(15)
C2 C3 C4 C5 0.7(2)
C3 C4 C5 C15 -0.4(2)
C3 C4 C5 S1 173.55(12)
O5 S1 C5 C15 -169.33(12)
O6 S1 C5 C15 61.29(14)
N1 S1 C5 C15 -50.80(13)
O5 S1 C5 C4 16.61(14)
O6 S1 C5 C4 -112.77(13)
N1 S1 C5 C4 135.15(12)
C25 N1 C6 C7 45.93(15)
S1 N1 C6 C7 -153.18(10)
N1 C6 C7 C8 -61.57(14)
N1 C6 C7 C30 61.58(14)
N1 C6 C7 C21 -176.68(12)
C9 O2 C8 C24 126.67(14)
C9 O2 C8 C7 -100.20(13)
C6 C7 C8 O2 -80.86(13)
C30 C7 C8 O2 159.91(11)
C21 C7 C8 O2 41.79(14)
C6 C7 C8 C9 -144.32(11)
C30 C7 C8 C9 96.45(13)
C21 C7 C8 C9 -21.67(14)
C6 C7 C8 C24 51.43(15)
C30 C7 C8 C24 -67.80(15)
C21 C7 C8 C24 174.08(11)
C8 O2 C9 C10 -117.91(13)
C8 O2 C9 C16 102.73(12)
C24 C8 C9 O2 -96.10(16)
C7 C8 C9 O2 103.29(11)
O2 C8 C9 C10 101.22(14)
C24 C8 C9 C10 5.1(2)
C7 C8 C9 C10 -155.49(13)
O2 C8 C9 C16 -99.25(11)
C24 C8 C9 C16 164.65(13)
C7 C8 C9 C16 4.04(14)
O2 C9 C10 C23 150.63(13)
C8 C9 C10 C23 80.80(18)
C16 C9 C10 C23 -76.36(17)
O2 C9 C10 C11 -27.60(18)
C8 C9 C10 C11 -97.43(17)
C16 C9 C10 C11 105.41(16)
C23 C10 C11 C12 -1.0(2)
C9 C10 C11 C12 177.23(14)
C10 C11 C12 C13 1.0(3)
C11 C12 C13 C22 -0.4(3)
C3 C2 C14 C15 -0.7(2)
C1 C2 C14 C15 178.75(16)
C4 C5 C15 C14 -0.5(2)
S1 C5 C15 C14 -174.41(12)
C2 C14 C15 C5 1.0(2)
O2 C9 C16 C17 70.53(14)
C8 C9 C16 C17 133.87(12)
C10 C9 C16 C17 -65.69(16)
O2 C9 C16 C20 -169.89(11)
C8 C9 C16 C20 -106.55(13)
C10 C9 C16 C20 53.89(17)
O2 C9 C16 C21 -48.27(13)
C8 C9 C16 C21 15.07(14)
C10 C9 C16 C21 175.51(12)
C9 C16 C17 C18 177.32(12)
C20 C16 C17 C18 53.21(16)
C21 C16 C17 C18 -70.34(16)
C19 O1 C18 C17 60.78(17)
C16 C17 C18 O1 -58.39(18)
C18 O1 C19 C20 -60.27(17)
O1 C19 C20 C16 56.91(17)
C17 C16 C20 C19 -52.20(16)
C9 C16 C20 C19 -172.17(12)
C21 C16 C20 C19 71.56(15)
C8 C7 C21 C16 31.06(14)
C6 C7 C21 C16 148.16(12)
C30 C7 C21 C16 -90.64(13)
C17 C16 C21 C7 -143.94(12)
C9 C16 C21 C7 -28.23(14)
C20 C16 C21 C7 95.17(13)
C12 C13 C22 C23 -0.2(3)
C13 C22 C23 C10 0.2(2)
C11 C10 C23 C22 0.4(2)
C9 C10 C23 C22 -177.83(14)
O2 C8 C24 C29 -66.39(17)
C9 C8 C24 C29 3.6(2)
C7 C8 C24 C29 163.10(13)
O2 C8 C24 C25 109.37(14)
C9 C8 C24 C25 179.34(13)
C7 C8 C24 C25 -21.13(18)
C29 C24 C25 C26 -2.86(19)
C8 C24 C25 C26 -178.75(12)
C29 C24 C25 N1 177.24(12)
C8 C24 C25 N1 1.35(18)
C6 N1 C25 C26 165.15(12)
S1 N1 C25 C26 5.34(17)
C6 N1 C25 C24 -14.95(17)
S1 N1 C25 C24 -174.77(10)
C24 C25 C26 C27 2.66(19)
N1 C25 C26 C27 -177.44(12)
C25 C26 C27 C28 -0.8(2)
C26 C27 C28 C29 -0.8(2)
C27 C28 C29 C24 0.6(2)
C25 C24 C29 C28 1.3(2)
C8 C24 C29 C28 177.01(13)
C31 O4 C30 O3 0.34(19)
C31 O4 C30 C7 -178.63(12)
C8 C7 C30 O3 177.49(13)
C6 C7 C30 O3 58.53(17)
C21 C7 C30 O3 -67.27(17)
C8 C7 C30 O4 -3.52(17)
C6 C7 C30 O4 -122.48(12)
C21 C7 C30 O4 111.72(13)
